data_2207310
loop_
_publ_author_name
'Hong-Xing Wang'
'Ying-Jie Li'
'Hong-Fei Wu'
'Hui-Chao Zhou'
'Feng-Ying Geng'
'Ren-Qing Gao'

_publ_section_title
;
 1-{[<i>N</i>-Methyl-<i>N</i>-(4-methylphenyl)amino]methyl}ferrocene
;
_journal_coeditor_code NG6206
_journal_issue 11
_journal_name_full 'Acta Crystallographica Section E'
_journal_page_first m2322
_journal_page_last m2323
_journal_paper_doi 10.1107/S1600536805032794
_journal_volume 61
_journal_year 2005
_chemical_formula_iupac '[Fe (C5 H5) (C14 H16 N)]'
_chemical_formula_moiety 'C19 H21 Fe N'
_chemical_formula_sum 'C19 H21 Fe N'
_chemical_formula_weight 319.22
_chemical_melting_point 346
_chemical_name_systematic
;
1-{[N-Methyl-N-(4-methylphenyl)amino]methyl}ferrocene
;
_space_group_IT_number 14
_symmetry_cell_setting monoclinic
_symmetry_space_group_name_Hall '-P 2ybc'
_symmetry_space_group_name_H-M 'P 1 21/c 1'
_atom_sites_solution_hydrogens geom
_atom_sites_solution_primary direct
_atom_sites_solution_secondary difmap
_audit_creation_method SHELXL-97
_cell_angle_alpha 90.00
_cell_angle_beta 105.311(6)
_cell_angle_gamma 90.00
_cell_formula_units_Z 4
_cell_length_a 9.587(5)
_cell_length_b 12.569(7)
_cell_length_c 13.950(7)
_cell_measurement_reflns_used 3742
_cell_measurement_temperature 293(2)
_cell_measurement_theta_max 26.50
_cell_measurement_theta_min 2.73
_cell_volume 1621.3(15)
_computing_cell_refinement SMART
_computing_data_collection 'SMART (Bruker, 1997)'
_computing_data_reduction 'SAINT (Bruker, 1997)'
_computing_molecular_graphics 'SHELXTL (Bruker, 1997)'
_computing_publication_material SHELXTL
_computing_structure_refinement 'SHELXL97 (Sheldrick, 1997)'
_computing_structure_solution 'SHELXS97 (Sheldrick, 1997)'
_diffrn_ambient_temperature 293(2)
_diffrn_measured_fraction_theta_full 0.999
_diffrn_measured_fraction_theta_max 0.999
_diffrn_measurement_device_type 'Bruker APEX-II CCD area-detector'
_diffrn_measurement_method '\f and \w'
_diffrn_radiation_monochromator graphite
_diffrn_radiation_source 'fine-focus sealed tube'
_diffrn_radiation_type MoK\a
_diffrn_radiation_wavelength 0.71073
_diffrn_reflns_av_R_equivalents 0.0187
_diffrn_reflns_av_sigmaI/netI 0.0198
_diffrn_reflns_limit_h_max 11
_diffrn_reflns_limit_h_min -9
_diffrn_reflns_limit_k_max 14
_diffrn_reflns_limit_k_min -14
_diffrn_reflns_limit_l_max 13
_diffrn_reflns_limit_l_min -16
_diffrn_reflns_number 8512
_diffrn_reflns_theta_full 25.03
_diffrn_reflns_theta_max 25.03
_diffrn_reflns_theta_min 2.20
_diffrn_standards_decay_% 0
_diffrn_standards_interval_count 0
_diffrn_standards_interval_time 0
_diffrn_standards_number 0
_exptl_absorpt_coefficient_mu 0.923
_exptl_absorpt_correction_T_max 0.816
_exptl_absorpt_correction_T_min 0.681
_exptl_absorpt_correction_type multi-scan
_exptl_absorpt_process_details '(SADABS; Sheldrick, 1996)'
_exptl_crystal_colour yellow
_exptl_crystal_density_diffrn 1.308
_exptl_crystal_density_method 'not measured'
_exptl_crystal_description prism
_exptl_crystal_F_000 672
_exptl_crystal_size_max 0.38
_exptl_crystal_size_mid 0.32
_exptl_crystal_size_min 0.22
_refine_diff_density_max 0.191
_refine_diff_density_min -0.220
_refine_ls_extinction_coef 0.0118(10)
_refine_ls_extinction_expression Fc^*^=kFc[1+0.001xFc^2^\l^3^/sin(2\q)]^-1/4^
_refine_ls_extinction_method SHELXL97
_refine_ls_goodness_of_fit_ref 1.052
_refine_ls_hydrogen_treatment constr
_refine_ls_matrix_type full
_refine_ls_number_parameters 192
_refine_ls_number_reflns 2862
_refine_ls_number_restraints 0
_refine_ls_restrained_S_all 1.052
_refine_ls_R_factor_all 0.0334
_refine_ls_R_factor_gt 0.0280
_refine_ls_shift/su_max 0.001
_refine_ls_shift/su_mean 0.000
_refine_ls_structure_factor_coef Fsqd
_refine_ls_weighting_details 'calc w = 1/[\s^2^(Fo^2^)+(0.0432P)^2^+0.3894P] where P = (Fo^2^+2Fc^2^)/3'
_refine_ls_weighting_scheme calc
_refine_ls_wR_factor_gt 0.0778
_refine_ls_wR_factor_ref 0.0807
_reflns_number_gt 2447
_reflns_number_total 2862
_reflns_threshold_expression I>2\s(I)
_cod_data_source_file ng6206.cif
_cod_data_source_block I
_cod_depositor_comments
;
The following automatic conversions were performed:
'_symmetry_cell_setting' value 'Monoclinic' changed to 'monoclinic'
according to '/home/saulius/struct/CIF-dictionaries/cif_core.dic'
dictionary named 'cif_core.dic' version 2.4.1 from 2010-06-29.

Automatic conversion script
Id: cif_fix_enum 1527 2010-12-29 10:47:43Z saulius 

The following automatic conversions were performed:

'_symmetry_cell_setting' value 'Monoclinic' changed to 'monoclinic'
according to /home/saulius/struct/CIF-dictionaries/cif_core.dic
dictionary named 'cif_core.dic' version 2.4.1 from 2010-06-29.

Automatic conversion script
Id: cif_fix_values 1715 2011-07-08 13:25:40Z adriana 
;
_cod_original_sg_symbol_H-M 'P 21/c'
_cod_database_code 2207310
_cod_database_fobs_code 2207310

loop_
_symmetry_equiv_pos_as_xyz
'x, y, z'
'-x, y+1/2, -z+1/2'
'-x, -y, -z'
'x, -y-1/2, z-1/2'

loop_
_atom_site_label
_atom_site_fract_x
_atom_site_fract_y
_atom_site_fract_z
_atom_site_U_iso_or_equiv
_atom_site_adp_type
_atom_site_calc_flag
_atom_site_refinement_flags
_atom_site_occupancy
_atom_site_type_symbol
Fe1 0.61623(3) 0.33587(2) 0.143387(17) 0.04360(12) Uani d . 1 Fe
N1 0.98389(18) 0.55697(16) 0.18955(15) 0.0713(5) Uani d . 1 N
C1 0.5771(3) 0.3661(3) 0.2754(2) 0.0977(11) Uani d . 1 C
H1 0.6381 0.4078 0.3299 0.117 Uiso calc R 1 H
C2 0.5851(4) 0.2568(3) 0.2613(2) 0.1040(11) Uani d . 1 C
H2 0.6527 0.2072 0.3040 0.125 Uiso calc R 1 H
C3 0.4762(4) 0.2309(3) 0.1771(3) 0.0996(10) Uani d . 1 C
H3 0.4551 0.1595 0.1489 0.120 Uiso calc R 1 H
C4 0.4039(3) 0.3206(3) 0.1409(2) 0.0868(9) Uani d . 1 C
H4 0.3227 0.3246 0.0811 0.104 Uiso calc R 1 H
C5 0.4625(3) 0.4046(2) 0.1984(2) 0.0838(8) Uani d . 1 C
H5 0.4298 0.4787 0.1887 0.101 Uiso calc R 1 H
C6 0.6861(2) 0.44582(16) 0.05987(13) 0.0490(4) Uani d . 1 C
H6 0.6495 0.5187 0.0471 0.059 Uiso calc R 1 H
C7 0.6317(2) 0.35624(17) 0.00156(14) 0.0560(5) Uani d . 1 C
H7 0.5511 0.3558 -0.0587 0.067 Uiso calc R 1 H
C8 0.7127(3) 0.26714(18) 0.04555(16) 0.0660(6) Uani d . 1 C
H8 0.6985 0.1938 0.0211 0.079 Uiso calc R 1 H
C9 0.8173(2) 0.30165(18) 0.13056(17) 0.0633(6) Uani d . 1 C
H9 0.8885 0.2563 0.1757 0.076 Uiso calc R 1 H
C10 0.80164(19) 0.41308(16) 0.14085(14) 0.0500(5) Uani d . 1 C
C11 0.8897(2) 0.48265(19) 0.22279(16) 0.0695(6) Uani d . 1 C
H11A 0.8244 0.5226 0.2518 0.083 Uiso calc R 1 H
H11B 0.9484 0.4376 0.2744 0.083 Uiso calc R 1 H
C12 1.1016(2) 0.5068(2) 0.1594(2) 0.0945(9) Uani d . 1 C
H12A 1.0718 0.4923 0.0894 0.142 Uiso calc R 1 H
H12B 1.1272 0.4414 0.1953 0.142 Uiso calc R 1 H
H12C 1.1837 0.5535 0.1736 0.142 Uiso calc R 1 H
C13 0.9272(2) 0.65244(16) 0.14422(15) 0.0537(5) Uani d . 1 C
C14 0.9879(2) 0.70423(18) 0.07766(16) 0.0612(5) Uani d . 1 C
H14 1.0641 0.6723 0.0588 0.073 Uiso calc R 1 H
C15 0.9384(3) 0.8018(2) 0.03861(18) 0.0723(6) Uani d . 1 C
H15 0.9826 0.8342 -0.0056 0.087 Uiso calc R 1 H
C16 0.8259(3) 0.85294(18) 0.0626(2) 0.0754(7) Uani d . 1 C
C17 0.7746(4) 0.9622(2) 0.0224(3) 0.1262(13) Uani d . 1 C
H17A 0.6793 0.9748 0.0301 0.189 Uiso d R 1 H
H17B 0.7721 0.9657 -0.0468 0.189 Uiso d R 1 H
H17C 0.8397 1.0153 0.0584 0.189 Uiso d R 1 H
C18 0.7626(3) 0.8007(2) 0.1270(2) 0.0754(7) Uani d . 1 C
H18 0.6844 0.8323 0.1436 0.091 Uiso calc R 1 H
C19 0.8110(2) 0.7034(2) 0.16757(18) 0.0695(6) Uani d . 1 C
H19 0.7655 0.6711 0.2112 0.083 Uiso calc R 1 H

loop_
_atom_site_aniso_label
_atom_site_aniso_U_11
_atom_site_aniso_U_22
_atom_site_aniso_U_33
_atom_site_aniso_U_12
_atom_site_aniso_U_13
_atom_site_aniso_U_23
Fe1 0.04427(18) 0.04915(19) 0.03909(17) 0.00342(11) 0.01400(11) 0.00624(11)
N1 0.0427(9) 0.0784(12) 0.0897(14) -0.0053(9) 0.0122(9) 0.0178(11)
C1 0.0817(19) 0.171(3) 0.0532(14) -0.046(2) 0.0398(14) -0.0344(18)
C2 0.100(2) 0.143(3) 0.085(2) 0.031(2) 0.0525(18) 0.068(2)
C3 0.125(3) 0.084(2) 0.109(2) -0.0375(19) 0.066(2) -0.0014(18)
C4 0.0548(14) 0.136(3) 0.0737(16) -0.0196(16) 0.0247(12) 0.0038(17)
C5 0.0786(17) 0.0909(19) 0.103(2) 0.0131(15) 0.0605(17) 0.0053(16)
C6 0.0499(10) 0.0547(11) 0.0438(10) 0.0061(8) 0.0145(8) 0.0135(9)
C7 0.0619(12) 0.0699(13) 0.0387(10) 0.0080(10) 0.0178(9) 0.0034(9)
C8 0.0795(15) 0.0617(13) 0.0658(13) 0.0169(11) 0.0348(12) -0.0029(11)
C9 0.0543(12) 0.0736(14) 0.0675(14) 0.0270(10) 0.0257(11) 0.0203(11)
C10 0.0401(9) 0.0647(12) 0.0469(10) 0.0034(8) 0.0144(8) 0.0154(9)
C11 0.0578(12) 0.0841(15) 0.0586(12) -0.0131(11) 0.0014(10) 0.0203(11)
C12 0.0475(13) 0.0869(18) 0.149(3) 0.0109(12) 0.0249(15) 0.0248(18)
C13 0.0383(10) 0.0648(12) 0.0565(12) -0.0094(9) 0.0095(8) -0.0056(10)
C14 0.0539(12) 0.0666(13) 0.0674(13) -0.0071(10) 0.0237(10) -0.0047(11)
C15 0.0755(15) 0.0718(14) 0.0707(15) -0.0135(12) 0.0211(12) 0.0025(12)
C16 0.0737(16) 0.0570(13) 0.0840(17) -0.0034(11) 0.0007(13) -0.0104(12)
C17 0.128(3) 0.0689(18) 0.158(3) 0.0114(18) -0.003(2) 0.010(2)
C18 0.0596(14) 0.0770(16) 0.0885(17) 0.0059(12) 0.0176(12) -0.0259(14)
C19 0.0549(12) 0.0850(16) 0.0751(15) -0.0045(12) 0.0287(11) -0.0070(13)

loop_
_atom_type_symbol
_atom_type_description
_atom_type_scat_dispersion_real
_atom_type_scat_dispersion_imag
_atom_type_scat_source
C C 0.0033 0.0016 'International Tables Vol C Tables 4.2.6.8 and 6.1.1.4'
H H 0.0000 0.0000 'International Tables Vol C Tables 4.2.6.8 and 6.1.1.4'
N N 0.0061 0.0033 'International Tables Vol C Tables 4.2.6.8 and 6.1.1.4'
Fe Fe 0.3463 0.8444 'International Tables Vol C Tables 4.2.6.8 and 6.1.1.4'

loop_
_geom_angle_atom_site_label_1
_geom_angle_atom_site_label_2
_geom_angle_atom_site_label_3
_geom_angle
_geom_angle_publ_flag
C2 Fe1 C1 40.52(14) ?
C2 Fe1 C3 40.25(13) ?
C1 Fe1 C3 67.32(12) ?
C2 Fe1 C5 67.72(12) ?
C1 Fe1 C5 40.73(12) ?
C3 Fe1 C5 66.20(13) ?
C2 Fe1 C9 108.50(10) ?
C1 Fe1 C9 122.16(12) ?
C3 Fe1 C9 125.90(13) ?
C5 Fe1 C9 157.98(12) ?
C2 Fe1 C6 161.46(15) ?
C1 Fe1 C6 124.51(13) ?
C3 Fe1 C6 156.33(13) ?
C5 Fe1 C6 108.07(10) ?
C9 Fe1 C6 68.21(8) ?
C2 Fe1 C8 122.11(14) ?
C1 Fe1 C8 157.44(14) ?
C3 Fe1 C8 109.05(12) ?
C5 Fe1 C8 160.24(12) ?
C9 Fe1 C8 40.46(9) ?
C6 Fe1 C8 68.07(9) ?
C2 Fe1 C10 124.72(12) ?
C1 Fe1 C10 107.53(10) ?
C3 Fe1 C10 162.06(13) ?
C5 Fe1 C10 121.98(11) ?
C9 Fe1 C10 40.92(9) ?
C6 Fe1 C10 40.84(7) ?
C8 Fe1 C10 68.67(9) ?
C2 Fe1 C4 66.64(12) ?
C1 Fe1 C4 66.80(11) ?
C3 Fe1 C4 38.83(12) ?
C5 Fe1 C4 38.99(11) ?
C9 Fe1 C4 161.37(13) ?
C6 Fe1 C4 122.27(11) ?
C8 Fe1 C4 125.35(12) ?
C10 Fe1 C4 156.84(12) ?
C2 Fe1 C7 157.01(15) ?
C1 Fe1 C7 160.78(15) ?
C3 Fe1 C7 122.00(12) ?
C5 Fe1 C7 124.09(11) ?
C9 Fe1 C7 68.09(9) ?
C6 Fe1 C7 40.42(8) ?
C8 Fe1 C7 40.46(9) ?
C10 Fe1 C7 68.62(8) ?
C4 Fe1 C7 108.88(10) ?
C13 N1 C12 118.8(2) yes
C13 N1 C11 119.65(18) yes
C12 N1 C11 114.1(2) yes
C2 C1 C5 107.0(3) ?
C2 C1 Fe1 69.74(14) ?
C5 C1 Fe1 70.22(14) ?
C2 C1 H1 126.5 ?
C5 C1 H1 126.5 ?
Fe1 C1 H1 126.5 ?
C3 C2 C1 107.1(3) ?
C3 C2 Fe1 70.39(15) ?
C1 C2 Fe1 69.74(15) ?
C3 C2 H2 126.4 ?
C1 C2 H2 126.4 ?
Fe1 C2 H2 126.4 ?
C4 C3 C2 108.6(3) ?
C4 C3 Fe1 71.06(16) ?
C2 C3 Fe1 69.36(16) ?
C4 C3 H3 125.7 ?
C2 C3 H3 125.7 ?
Fe1 C3 H3 125.7 ?
C3 C4 C5 109.7(3) ?
C3 C4 Fe1 70.12(16) ?
C5 C4 Fe1 70.11(14) ?
C3 C4 H4 125.1 ?
C5 C4 H4 125.1 ?
Fe1 C4 H4 125.1 ?
C4 C5 C1 107.6(3) ?
C4 C5 Fe1 70.90(16) ?
C1 C5 Fe1 69.06(14) ?
C4 C5 H5 126.2 ?
C1 C5 H5 126.2 ?
Fe1 C5 H5 126.2 ?
C7 C6 C10 108.72(18) ?
C7 C6 Fe1 70.05(12) ?
C10 C6 Fe1 69.65(11) ?
C7 C6 H6 125.6 ?
C10 C6 H6 125.6 ?
Fe1 C6 H6 125.6 ?
C6 C7 C8 107.88(19) ?
C6 C7 Fe1 69.53(11) ?
C8 C7 Fe1 69.53(11) ?
C6 C7 H7 126.1 ?
C8 C7 H7 126.1 ?
Fe1 C7 H7 126.1 ?
C9 C8 C7 108.1(2) ?
C9 C8 Fe1 69.62(12) ?
C7 C8 Fe1 70.00(12) ?
C9 C8 H8 125.9 ?
C7 C8 H8 125.9 ?
Fe1 C8 H8 125.9 ?
C8 C9 C10 108.60(18) ?
C8 C9 Fe1 69.92(12) ?
C10 C9 Fe1 69.73(10) ?
C8 C9 H9 125.7 ?
C10 C9 H9 125.7 ?
Fe1 C9 H9 125.7 ?
C6 C10 C9 106.67(18) ?
C6 C10 C11 126.77(19) ?
C9 C10 C11 126.55(18) ?
C6 C10 Fe1 69.51(11) ?
C9 C10 Fe1 69.36(12) ?
C11 C10 Fe1 125.48(14) ?
N1 C11 C10 113.59(18) yes
N1 C11 H11A 108.8 ?
C10 C11 H11A 108.8 ?
N1 C11 H11B 108.8 ?
C10 C11 H11B 108.8 ?
H11A C11 H11B 107.7 ?
N1 C12 H12A 109.5 ?
N1 C12 H12B 109.5 ?
H12A C12 H12B 109.5 ?
N1 C12 H12C 109.5 ?
H12A C12 H12C 109.5 ?
H12B C12 H12C 109.5 ?
C14 C13 C19 116.4(2) ?
C14 C13 N1 121.73(19) ?
C19 C13 N1 121.8(2) ?
C15 C14 C13 121.6(2) ?
C15 C14 H14 119.2 ?
C13 C14 H14 119.2 ?
C16 C15 C14 122.2(2) ?
C16 C15 H15 118.9 ?
C14 C15 H15 118.9 ?
C15 C16 C18 116.5(2) ?
C15 C16 C17 122.3(3) ?
C18 C16 C17 121.2(3) ?
C16 C17 H17A 109.5 ?
C16 C17 H17B 109.5 ?
H17A C17 H17B 109.5 ?
C16 C17 H17C 109.5 ?
H17A C17 H17C 109.5 ?
H17B C17 H17C 109.5 ?
C16 C18 C19 122.3(2) ?
C16 C18 H18 118.9 ?
C19 C18 H18 118.9 ?
C18 C19 C13 121.0(2) ?
C18 C19 H19 119.5 ?
C13 C19 H19 119.5 ?

loop_
_geom_bond_atom_site_label_1
_geom_bond_atom_site_label_2
_geom_bond_distance
_geom_bond_publ_flag
Fe1 C2 2.011(2) ?
Fe1 C1 2.011(3) ?
Fe1 C3 2.024(3) ?
Fe1 C5 2.026(2) ?
Fe1 C9 2.029(2) ?
Fe1 C6 2.0318(19) ?
Fe1 C8 2.033(2) ?
Fe1 C10 2.034(2) ?
Fe1 C4 2.036(3) ?
Fe1 C7 2.039(2) ?
N1 C13 1.398(3) yes
N1 C12 1.448(3) yes
N1 C11 1.458(3) yes
C1 C2 1.393(5) ?
C1 C5 1.405(4) ?
C1 H1 0.9800 ?
C2 C3 1.388(5) ?
C2 H2 0.9800 ?
C3 C4 1.349(4) ?
C3 H3 0.9800 ?
C4 C5 1.356(4) ?
C4 H4 0.9800 ?
C5 H5 0.9800 ?
C6 C7 1.406(3) ?
C6 C10 1.418(3) ?
C6 H6 0.9800 ?
C7 C8 1.408(3) ?
C7 H7 0.9800 ?
C8 C9 1.404(3) ?
C8 H8 0.9800 ?
C9 C10 1.420(3) ?
C9 H9 0.9800 ?
C10 C11 1.508(3) yes
C11 H11A 0.9700 ?
C11 H11B 0.9700 ?
C12 H12A 0.9600 ?
C12 H12B 0.9600 ?
C12 H12C 0.9600 ?
C13 C14 1.382(3) ?
C13 C19 1.396(3) ?
C14 C15 1.374(3) ?
C14 H14 0.9300 ?
C15 C16 1.371(4) ?
C15 H15 0.9300 ?
C16 C18 1.376(4) ?
C16 C17 1.516(4) yes
C17 H17A 0.9600 ?
C17 H17B 0.9600 ?
C17 H17C 0.9600 ?
C18 C19 1.376(3) ?
C18 H18 0.9300 ?
C19 H19 0.9300 ?

loop_
_geom_torsion_atom_site_label_1
_geom_torsion_atom_site_label_2
_geom_torsion_atom_site_label_3
_geom_torsion_atom_site_label_4
_geom_torsion
_geom_torsion_publ_flag
C3 Fe1 C1 C2 38.34(19) ?
C5 Fe1 C1 C2 117.7(3) ?
C9 Fe1 C1 C2 -80.9(2) ?
C6 Fe1 C1 C2 -165.13(17) ?
C8 Fe1 C1 C2 -46.9(4) ?
C10 Fe1 C1 C2 -123.34(19) ?
C4 Fe1 C1 C2 80.6(2) ?
C7 Fe1 C1 C2 161.4(3) ?
C2 Fe1 C1 C5 -117.7(3) ?
C3 Fe1 C1 C5 -79.3(2) ?
C9 Fe1 C1 C5 161.46(16) ?
C6 Fe1 C1 C5 77.20(19) ?
C8 Fe1 C1 C5 -164.5(2) ?
C10 Fe1 C1 C5 118.98(18) ?
C4 Fe1 C1 C5 -37.03(18) ?
C7 Fe1 C1 C5 43.8(4) ?
C5 C1 C2 C3 -0.2(3) ?
Fe1 C1 C2 C3 -60.81(19) ?
C5 C1 C2 Fe1 60.63(17) ?
C1 Fe1 C2 C3 117.6(3) ?
C5 Fe1 C2 C3 79.0(2) ?
C9 Fe1 C2 C3 -124.2(2) ?
C6 Fe1 C2 C3 159.3(3) ?
C8 Fe1 C2 C3 -81.7(2) ?
C10 Fe1 C2 C3 -166.65(18) ?
C4 Fe1 C2 C3 36.56(19) ?
C7 Fe1 C2 C3 -46.8(4) ?
C3 Fe1 C2 C1 -117.6(3) ?
C5 Fe1 C2 C1 -38.64(17) ?
C9 Fe1 C2 C1 118.19(18) ?
C6 Fe1 C2 C1 41.7(4) ?
C8 Fe1 C2 C1 160.70(17) ?
C10 Fe1 C2 C1 75.7(2) ?
C4 Fe1 C2 C1 -81.08(19) ?
C7 Fe1 C2 C1 -164.4(2) ?
C1 C2 C3 C4 -0.1(3) ?
Fe1 C2 C3 C4 -60.5(2) ?
C1 C2 C3 Fe1 60.40(18) ?
C2 Fe1 C3 C4 119.3(3) ?
C1 Fe1 C3 C4 80.7(2) ?
C5 Fe1 C3 C4 36.21(18) ?
C9 Fe1 C3 C4 -165.12(16) ?
C6 Fe1 C3 C4 -44.5(4) ?
C8 Fe1 C3 C4 -123.16(18) ?
C10 Fe1 C3 C4 157.4(3) ?
C7 Fe1 C3 C4 -80.3(2) ?
C1 Fe1 C3 C2 -38.6(2) ?
C5 Fe1 C3 C2 -83.1(2) ?
C9 Fe1 C3 C2 75.6(2) ?
C6 Fe1 C3 C2 -163.8(2) ?
C8 Fe1 C3 C2 117.5(2) ?
C10 Fe1 C3 C2 38.1(4) ?
C4 Fe1 C3 C2 -119.3(3) ?
C7 Fe1 C3 C2 160.38(19) ?
C2 C3 C4 C5 0.3(3) ?
Fe1 C3 C4 C5 -59.09(19) ?
C2 C3 C4 Fe1 59.4(2) ?
C2 Fe1 C4 C3 -37.9(2) ?
C1 Fe1 C4 C3 -82.2(2) ?
C5 Fe1 C4 C3 -120.8(3) ?
C9 Fe1 C4 C3 40.7(4) ?
C6 Fe1 C4 C3 160.57(17) ?
C8 Fe1 C4 C3 75.9(2) ?
C10 Fe1 C4 C3 -162.5(2) ?
C7 Fe1 C4 C3 117.93(19) ?
C2 Fe1 C4 C5 82.9(2) ?
C1 Fe1 C4 C5 38.64(19) ?
C3 Fe1 C4 C5 120.8(3) ?
C9 Fe1 C4 C5 161.5(3) ?
C6 Fe1 C4 C5 -78.6(2) ?
C8 Fe1 C4 C5 -163.27(16) ?
C10 Fe1 C4 C5 -41.7(3) ?
C7 Fe1 C4 C5 -121.27(18) ?
C3 C4 C5 C1 -0.5(3) ?
Fe1 C4 C5 C1 -59.55(17) ?
C3 C4 C5 Fe1 59.1(2) ?
C2 C1 C5 C4 0.4(3) ?
Fe1 C1 C5 C4 60.72(18) ?
C2 C1 C5 Fe1 -60.33(17) ?
C2 Fe1 C5 C4 -79.9(2) ?
C1 Fe1 C5 C4 -118.4(3) ?
C3 Fe1 C5 C4 -36.06(18) ?
C9 Fe1 C5 C4 -164.3(2) ?
C6 Fe1 C5 C4 119.31(18) ?
C8 Fe1 C5 C4 44.0(4) ?
C10 Fe1 C5 C4 162.05(16) ?
C7 Fe1 C5 C4 77.6(2) ?
C2 Fe1 C5 C1 38.45(19) ?
C3 Fe1 C5 C1 82.3(2) ?
C9 Fe1 C5 C1 -45.9(4) ?
C6 Fe1 C5 C1 -122.30(19) ?
C8 Fe1 C5 C1 162.4(3) ?
C10 Fe1 C5 C1 -79.6(2) ?
C4 Fe1 C5 C1 118.4(3) ?
C7 Fe1 C5 C1 -164.04(18) ?
C2 Fe1 C6 C7 164.6(3) ?
C1 Fe1 C6 C7 -163.76(15) ?
C3 Fe1 C6 C7 -50.0(3) ?
C5 Fe1 C6 C7 -121.75(15) ?
C9 Fe1 C6 C7 81.35(14) ?
C8 Fe1 C6 C7 37.60(13) ?
C10 Fe1 C6 C7 119.91(17) ?
C4 Fe1 C6 C7 -81.30(16) ?
C2 Fe1 C6 C10 44.7(4) ?
C1 Fe1 C6 C10 76.33(17) ?
C3 Fe1 C6 C10 -169.9(3) ?
C5 Fe1 C6 C10 118.33(15) ?
C9 Fe1 C6 C10 -38.56(13) ?
C8 Fe1 C6 C10 -82.31(14) ?
C4 Fe1 C6 C10 158.79(14) ?
C7 Fe1 C6 C10 -119.91(17) ?
C10 C6 C7 C8 -0.1(2) ?
Fe1 C6 C7 C8 -59.16(15) ?
C10 C6 C7 Fe1 59.10(13) ?
C2 Fe1 C7 C6 -167.5(2) ?
C1 Fe1 C7 C6 44.4(3) ?
C3 Fe1 C7 C6 158.74(16) ?
C5 Fe1 C7 C6 77.46(17) ?
C9 Fe1 C7 C6 -81.67(13) ?
C8 Fe1 C7 C6 -119.28(19) ?
C10 Fe1 C7 C6 -37.49(11) ?
C4 Fe1 C7 C6 117.95(15) ?
C2 Fe1 C7 C8 -48.2(3) ?
C1 Fe1 C7 C8 163.7(3) ?
C3 Fe1 C7 C8 -82.0(2) ?
C5 Fe1 C7 C8 -163.26(16) ?
C9 Fe1 C7 C8 37.61(14) ?
C6 Fe1 C7 C8 119.28(19) ?
C10 Fe1 C7 C8 81.79(15) ?
C4 Fe1 C7 C8 -122.77(17) ?
C6 C7 C8 C9 -0.2(2) ?
Fe1 C7 C8 C9 -59.40(15) ?
C6 C7 C8 Fe1 59.16(14) ?
C2 Fe1 C8 C9 -80.9(2) ?
C1 Fe1 C8 C9 -46.8(3) ?
C3 Fe1 C8 C9 -123.43(17) ?
C5 Fe1 C8 C9 164.1(3) ?
C6 Fe1 C8 C9 81.68(14) ?
C10 Fe1 C8 C9 37.60(13) ?
C4 Fe1 C8 C9 -163.48(16) ?
C7 Fe1 C8 C9 119.2(2) ?
C2 Fe1 C8 C7 159.88(17) ?
C1 Fe1 C8 C7 -166.1(3) ?
C3 Fe1 C8 C7 117.33(18) ?
C5 Fe1 C8 C7 44.9(4) ?
C9 Fe1 C8 C7 -119.2(2) ?
C6 Fe1 C8 C7 -37.56(13) ?
C10 Fe1 C8 C7 -81.64(14) ?
C4 Fe1 C8 C7 77.28(19) ?
C7 C8 C9 C10 0.4(2) ?
Fe1 C8 C9 C10 -59.18(14) ?
C7 C8 C9 Fe1 59.63(15) ?
C2 Fe1 C9 C8 118.1(2) ?
C1 Fe1 C9 C8 160.69(17) ?
C3 Fe1 C9 C8 76.84(18) ?
C5 Fe1 C9 C8 -165.7(3) ?
C6 Fe1 C9 C8 -81.32(14) ?
C10 Fe1 C9 C8 -119.81(18) ?
C4 Fe1 C9 C8 46.6(3) ?
C7 Fe1 C9 C8 -37.62(13) ?
C2 Fe1 C9 C10 -122.06(18) ?
C1 Fe1 C9 C10 -79.50(18) ?
C3 Fe1 C9 C10 -163.35(15) ?
C5 Fe1 C9 C10 -45.9(3) ?
C6 Fe1 C9 C10 38.49(11) ?
C8 Fe1 C9 C10 119.81(18) ?
C4 Fe1 C9 C10 166.4(3) ?
C7 Fe1 C9 C10 82.19(12) ?
C7 C6 C10 C9 0.3(2) ?
Fe1 C6 C10 C9 59.68(13) ?
C7 C6 C10 C11 -178.97(19) yes
Fe1 C6 C10 C11 -119.62(19) ?
C7 C6 C10 Fe1 -59.35(13) ?
C8 C9 C10 C6 -0.5(2) ?
Fe1 C9 C10 C6 -59.78(12) ?
C8 C9 C10 C11 178.82(19) ?
Fe1 C9 C10 C11 119.5(2) ?
C8 C9 C10 Fe1 59.30(15) ?
C2 Fe1 C10 C6 -164.21(17) ?
C1 Fe1 C10 C6 -122.89(17) ?
C3 Fe1 C10 C6 166.8(3) ?
C5 Fe1 C10 C6 -80.60(17) ?
C9 Fe1 C10 C6 117.91(17) ?
C8 Fe1 C10 C6 80.72(13) ?
C4 Fe1 C10 C6 -51.1(3) ?
C7 Fe1 C10 C6 37.12(12) ?
C2 Fe1 C10 C9 77.88(19) ?
C1 Fe1 C10 C9 119.20(17) ?
C3 Fe1 C10 C9 48.9(4) ?
C5 Fe1 C10 C9 161.49(15) ?
C6 Fe1 C10 C9 -117.91(17) ?
C8 Fe1 C10 C9 -37.19(12) ?
C4 Fe1 C10 C9 -169.0(2) ?
C7 Fe1 C10 C9 -80.78(13) ?
C2 Fe1 C10 C11 -43.0(2) ?
C1 Fe1 C10 C11 -1.7(2) ?
C3 Fe1 C10 C11 -72.0(4) ?
C5 Fe1 C10 C11 40.6(2) ?
C9 Fe1 C10 C11 -120.9(2) ?
C6 Fe1 C10 C11 121.2(2) ?
C8 Fe1 C10 C11 -158.05(19) ?
C4 Fe1 C10 C11 70.2(3) ?
C7 Fe1 C10 C11 158.35(19) ?
C13 N1 C11 C10 81.6(3) ?
C12 N1 C11 C10 -68.0(3) ?
C6 C10 C11 N1 -69.3(3) ?
C9 C10 C11 N1 111.6(2) ?
Fe1 C10 C11 N1 -159.04(15) ?
C12 N1 C13 C14 -5.3(3) yes
C11 N1 C13 C14 -153.5(2) yes
C12 N1 C13 C19 178.1(2) ?
C11 N1 C13 C19 29.8(3) ?
C19 C13 C14 C15 1.5(3) ?
N1 C13 C14 C15 -175.3(2) ?
C13 C14 C15 C16 -0.4(4) ?
C14 C15 C16 C18 -1.1(4) ?
C14 C15 C16 C17 177.8(2) ?
C15 C16 C18 C19 1.6(4) ?
C17 C16 C18 C19 -177.4(2) ?
C16 C18 C19 C13 -0.5(4) ?
C14 C13 C19 C18 -1.0(3) ?
N1 C13 C19 C18 175.8(2) ?
